data_4078616
loop_
_publ_author_name
'Patra, Malay'
'Gasser, Gilles'
'Wenzel, Michaela'
'Merz, Klaus'
'Bandow, Julia E.'
'Metzler-Nolte, Nils'

_publ_section_title
;
 Sandwich and Half-Sandwich Derivatives of Platensimycin: Synthesis and
 Biological Evaluation
;
_journal_issue 16
_journal_name_full Organometallics
_journal_page_first 5760
_journal_paper_doi 10.1021/om201146c
_journal_volume 31
_journal_year 2012
_chemical_formula_sum 'C24 H24 Mn N O11'
_chemical_formula_weight 557.38
_chemical_name_systematic
; 
 ? 
;
_space_group_IT_number 61
_symmetry_cell_setting orthorhombic
_symmetry_space_group_name_Hall '-P 2ac 2ab'
_symmetry_space_group_name_H-M 'P b c a'
_atom_sites_solution_hydrogens geom
_atom_sites_solution_primary direct
_atom_sites_solution_secondary difmap
_audit_creation_method SHELXL-97
_cell_angle_alpha 90.00
_cell_angle_beta 90.00
_cell_angle_gamma 90.00
_cell_formula_units_Z 8
_cell_length_a 21.472(10)
_cell_length_b 7.707(3)
_cell_length_c 30.064(14)
_cell_measurement_temperature 203(2)
_cell_volume 4975(4)
_computing_structure_refinement 'SHELXL-97 (Sheldrick, 1997)'
_computing_structure_solution 'SHELXS-97 (Sheldrick, 1990)'
_diffrn_ambient_temperature 273(2)
_diffrn_measured_fraction_theta_full 0.989
_diffrn_measured_fraction_theta_max 0.989
_diffrn_radiation_monochromator graphite
_diffrn_radiation_source 'fine-focus sealed tube'
_diffrn_radiation_type MoK\a
_diffrn_radiation_wavelength 0.71073
_diffrn_reflns_av_R_equivalents 0.0686
_diffrn_reflns_av_sigmaI/netI 0.0453
_diffrn_reflns_limit_h_max 25
_diffrn_reflns_limit_h_min -25
_diffrn_reflns_limit_k_max 6
_diffrn_reflns_limit_k_min -9
_diffrn_reflns_limit_l_max 35
_diffrn_reflns_limit_l_min -32
_diffrn_reflns_number 25611
_diffrn_reflns_theta_full 25.16
_diffrn_reflns_theta_max 25.16
_diffrn_reflns_theta_min 1.35
_exptl_absorpt_coefficient_mu 0.593
_exptl_crystal_density_diffrn 1.488
_exptl_crystal_density_method 'not measured'
_exptl_crystal_F_000 2304
_refine_diff_density_max 1.983
_refine_diff_density_min -0.683
_refine_diff_density_rms 0.107
_refine_ls_extinction_method none
_refine_ls_goodness_of_fit_ref 1.055
_refine_ls_hydrogen_treatment mixed
_refine_ls_matrix_type full
_refine_ls_number_parameters 334
_refine_ls_number_reflns 4412
_refine_ls_number_restraints 0
_refine_ls_restrained_S_all 1.055
_refine_ls_R_factor_all 0.0766
_refine_ls_R_factor_gt 0.0616
_refine_ls_shift/su_max 0.000
_refine_ls_shift/su_mean 0.000
_refine_ls_structure_factor_coef Fsqd
_refine_ls_weighting_details 'calc w=1/[\s^2^(Fo^2^)+(0.0952P)^2^+9.7609P] where P=(Fo^2^+2Fc^2^)/3'
_refine_ls_weighting_scheme calc
_refine_ls_wR_factor_gt 0.1584
_refine_ls_wR_factor_ref 0.1758
_reflns_number_gt 3545
_reflns_number_total 4412
_reflns_threshold_expression >2sigma(I)
_cod_data_source_file om201146c_si_002.cif
_cod_data_source_block Compound_18
_cod_original_sg_symbol_H-M Pbca
_cod_database_code 4078616

loop_
_symmetry_equiv_pos_as_xyz
'x, y, z'
'-x+1/2, -y, z+1/2'
'-x, y+1/2, -z+1/2'
'x+1/2, -y+1/2, -z'
'-x, -y, -z'
'x-1/2, y, -z-1/2'
'x, -y-1/2, z-1/2'
'-x-1/2, y-1/2, z'

loop_
_atom_site_label
_atom_site_type_symbol
_atom_site_fract_x
_atom_site_fract_y
_atom_site_fract_z
_atom_site_U_iso_or_equiv
_atom_site_adp_type
_atom_site_occupancy
_atom_site_symmetry_multiplicity
_atom_site_calc_flag
_atom_site_refinement_flags
Mn1 Mn 0.12889(2) 0.93590(7) 0.296070(17) 0.0271(2) Uani 1 1 d .
C4 C 0.12085(18) 1.2118(5) 0.30149(12) 0.0323(8) Uani 1 1 d .
H4A H 0.1502 1.2969 0.2894 0.039 Uiso 1 1 calc R
O6 O 0.36669(11) 1.0415(3) 0.55737(8) 0.0302(6) Uani 1 1 d .
O5 O 0.18452(12) 0.8875(3) 0.50075(8) 0.0284(6) Uani 1 1 d .
O8 O 0.15217(12) 1.0123(4) 0.58646(8) 0.0322(6) Uani 1 1 d .
O11 O 0.43970(13) 0.9981(4) 0.62964(9) 0.0426(7) Uani 1 1 d .
O4 O 0.21445(13) 1.2714(4) 0.37056(8) 0.0399(7) Uani 1 1 d .
N1 N 0.24915(14) 1.0908(4) 0.53001(8) 0.0245(6) Uani 1 1 d .
H1A H 0.2663 1.1899 0.5252 0.029 Uiso 1 1 calc R
O9 O 0.04732(14) 1.0035(5) 0.59027(11) 0.0554(9) Uani 1 1 d .
C13 C 0.25942(16) 1.0136(4) 0.57222(10) 0.0231(7) Uani 1 1 d .
C9 C 0.17324(16) 1.1685(5) 0.37781(10) 0.0248(7) Uani 1 1 d .
C10 C 0.16889(19) 1.0694(5) 0.42096(11) 0.0325(9) Uani 1 1 d .
H10A H 0.1283 1.0897 0.4341 0.039 Uiso 1 1 calc R
H10B H 0.1724 0.9463 0.4148 0.039 Uiso 1 1 calc R
C17 C 0.33354(18) 0.9170(5) 0.62807(11) 0.0285(8) Uani 1 1 d .
C12 C 0.21495(15) 1.0223(4) 0.49692(10) 0.0223(7) Uani 1 1 d .
C23 C 0.3965(2) 0.8926(5) 0.64689(11) 0.0332(9) Uani 1 1 d .
C8 C 0.12385(16) 1.1351(5) 0.34467(11) 0.0259(7) Uani 1 1 d .
O10 O 0.40863(15) 0.7895(4) 0.67613(9) 0.0470(8) Uani 1 1 d .
C14 C 0.20990(17) 0.9703(5) 0.60058(11) 0.0274(8) Uani 1 1 d .
O3 O 0.25794(14) 0.9765(5) 0.26491(11) 0.0617(10) Uani 1 1 d .
C7 C 0.07055(16) 1.0249(5) 0.34869(11) 0.0288(8) Uani 1 1 d .
H7A H 0.0589 0.9582 0.3752 0.035 Uiso 1 1 calc R
C15 C 0.22278(19) 0.8937(5) 0.64147(11) 0.0332(9) Uani 1 1 d .
H15A H 0.1903 0.8604 0.6601 0.040 Uiso 1 1 calc R
C18 C 0.32056(16) 0.9880(4) 0.58586(10) 0.0247(7) Uani 1 1 d .
C21 C 0.10010(19) 0.9481(5) 0.61149(13) 0.0369(9) Uani 1 1 d .
H21A H 0.1011 0.8224 0.6127 0.044 Uiso 1 1 calc R
H21B H 0.1013 0.9928 0.6416 0.044 Uiso 1 1 calc R
C6 C 0.03658(17) 1.0322(6) 0.30850(12) 0.0353(9) Uani 1 1 d .
H6A H -0.0025 0.9711 0.3022 0.042 Uiso 1 1 calc R
C3 C 0.20801(19) 0.9574(6) 0.27725(13) 0.0372(9) Uani 1 1 d .
C5 C 0.06783(17) 1.1472(6) 0.27963(12) 0.0357(9) Uani 1 1 d .
H5A H 0.0543 1.1790 0.2496 0.043 Uiso 1 1 calc R
O2 O 0.15285(18) 0.6245(5) 0.34974(14) 0.0662(10) Uani 1 1 d .
C16 C 0.28347(19) 0.8671(5) 0.65432(11) 0.0331(9) Uani 1 1 d .
H16A H 0.2912 0.8139 0.6815 0.040 Uiso 1 1 calc R
O1 O 0.09595(18) 0.7342(6) 0.21665(13) 0.0860(14) Uani 1 1 d .
C11 C 0.21827(17) 1.1201(5) 0.45368(11) 0.0291(8) Uani 1 1 d .
H11A H 0.2146 1.2432 0.4598 0.035 Uiso 1 1 calc R
H11B H 0.2588 1.1005 0.4403 0.035 Uiso 1 1 calc R
C2 C 0.14541(19) 0.7445(6) 0.32811(15) 0.0407(10) Uani 1 1 d .
C19 C 0.4014(2) 0.9083(6) 0.53631(13) 0.0420(10) Uani 1 1 d .
H19A H 0.4452 0.9396 0.5367 0.050 Uiso 1 1 calc R
H19B H 0.3967 0.8018 0.5532 0.050 Uiso 1 1 calc R
C24 C 0.5018(2) 0.9824(8) 0.64752(17) 0.0574(13) Uani 1 1 d .
H24A H 0.5288 1.0634 0.6328 0.086 Uiso 1 1 calc R
H24B H 0.5168 0.8666 0.6428 0.086 Uiso 1 1 calc R
H24C H 0.5010 1.0068 0.6788 0.086 Uiso 1 1 calc R
O7 O 0.3841(2) 0.8795(6) 0.49440(13) 0.0768(12) Uani 1 1 d .
C1 C 0.1090(2) 0.8121(7) 0.24829(15) 0.0509(12) Uani 1 1 d .
C22 C 0.0346(3) 0.9055(10) 0.5511(2) 0.084(2) Uani 1 1 d .
H22A H -0.0024 0.9495 0.5371 0.126 Uiso 1 1 calc R
H22B H 0.0285 0.7859 0.5588 0.126 Uiso 1 1 calc R
H22C H 0.0690 0.9153 0.5308 0.126 Uiso 1 1 calc R
C20 C 0.3991(3) 1.0233(8) 0.46498(15) 0.0631(15) Uani 1 1 d .
H20A H 0.3857 0.9963 0.4353 0.095 Uiso 1 1 calc R
H20B H 0.4432 1.0425 0.4651 0.095 Uiso 1 1 calc R
H20C H 0.3782 1.1261 0.4751 0.095 Uiso 1 1 calc R

loop_
_atom_site_aniso_label
_atom_site_aniso_U_11
_atom_site_aniso_U_22
_atom_site_aniso_U_33
_atom_site_aniso_U_23
_atom_site_aniso_U_13
_atom_site_aniso_U_12
Mn1 0.0223(3) 0.0394(4) 0.0196(3) -0.0044(2) -0.00044(19) 0.0021(2)
C4 0.039(2) 0.035(2) 0.0235(18) 0.0061(15) 0.0003(14) 0.0096(16)
O6 0.0310(14) 0.0375(15) 0.0222(12) 0.0041(10) -0.0002(10) -0.0023(11)
O5 0.0337(14) 0.0293(13) 0.0222(12) 0.0040(10) -0.0039(10) -0.0019(11)
O8 0.0299(14) 0.0418(15) 0.0248(12) 0.0077(11) 0.0057(10) 0.0001(11)
O11 0.0362(16) 0.0524(18) 0.0393(15) 0.0073(13) -0.0132(12) 0.0002(13)
O4 0.0443(16) 0.0479(17) 0.0277(13) 0.0102(12) -0.0072(11) -0.0139(14)
N1 0.0308(15) 0.0281(15) 0.0147(13) 0.0046(11) -0.0020(11) -0.0031(12)
O9 0.0329(16) 0.076(2) 0.058(2) 0.0176(18) 0.0160(14) 0.0129(16)
C13 0.0348(19) 0.0204(16) 0.0142(15) 0.0011(12) 0.0022(13) -0.0008(14)
C9 0.0315(18) 0.0275(18) 0.0156(15) 0.0005(13) -0.0012(13) 0.0022(15)
C10 0.040(2) 0.042(2) 0.0161(17) 0.0051(14) -0.0056(15) -0.0096(16)
C17 0.043(2) 0.0285(19) 0.0139(15) -0.0034(13) -0.0060(14) 0.0011(15)
C12 0.0206(16) 0.0274(18) 0.0188(16) 0.0004(13) 0.0017(12) 0.0072(14)
C23 0.050(2) 0.032(2) 0.0175(17) -0.0069(15) -0.0084(16) 0.0048(17)
C8 0.0291(18) 0.0327(19) 0.0160(16) 0.0000(14) -0.0003(13) 0.0048(14)
O10 0.062(2) 0.0538(18) 0.0253(14) 0.0086(13) -0.0178(13) 0.0061(15)
C14 0.036(2) 0.0252(18) 0.0210(17) -0.0015(14) 0.0027(14) 0.0004(15)
O3 0.0278(17) 0.095(3) 0.063(2) 0.0200(19) 0.0111(15) 0.0047(16)
C7 0.0250(17) 0.042(2) 0.0190(16) 0.0015(15) 0.0041(13) 0.0048(15)
C15 0.048(2) 0.034(2) 0.0173(17) 0.0042(15) 0.0078(15) -0.0032(17)
C18 0.0342(19) 0.0254(18) 0.0146(15) 0.0009(13) -0.0009(13) -0.0021(14)
C21 0.037(2) 0.043(2) 0.031(2) 0.0057(17) 0.0138(16) 0.0001(17)
C6 0.0215(18) 0.057(3) 0.0274(18) -0.0046(17) -0.0017(14) 0.0081(17)
C3 0.031(2) 0.052(3) 0.029(2) 0.0035(17) -0.0027(16) 0.0055(17)
C5 0.034(2) 0.053(2) 0.0200(17) 0.0012(17) -0.0045(14) 0.0144(18)
O2 0.062(2) 0.046(2) 0.090(3) 0.026(2) 0.0107(19) 0.0091(17)
C16 0.051(2) 0.034(2) 0.0140(16) 0.0032(14) -0.0004(15) 0.0033(17)
O1 0.064(2) 0.128(4) 0.066(2) -0.064(3) -0.0097(19) -0.001(2)
C11 0.0317(19) 0.038(2) 0.0173(16) 0.0057(15) -0.0048(13) -0.0038(15)
C2 0.032(2) 0.041(2) 0.050(2) -0.005(2) 0.0072(18) 0.0022(18)
C19 0.042(2) 0.051(3) 0.032(2) 0.0019(18) 0.0127(17) 0.0103(19)
C24 0.040(3) 0.077(3) 0.055(3) 0.007(3) -0.017(2) 0.002(2)
O7 0.090(3) 0.093(3) 0.048(2) -0.012(2) 0.0077(19) -0.001(2)
C1 0.032(2) 0.074(3) 0.047(3) -0.024(2) -0.0007(18) 0.002(2)
C22 0.041(3) 0.148(7) 0.063(4) 0.009(4) -0.006(3) 0.002(3)
C20 0.064(3) 0.098(4) 0.027(2) 0.006(2) 0.009(2) 0.016(3)

loop_
_atom_type_symbol
_atom_type_description
_atom_type_scat_dispersion_real
_atom_type_scat_dispersion_imag
_atom_type_scat_source
C C 0.0033 0.0016 'International Tables Vol C Tables 4.2.6.8 and 6.1.1.4'
H H 0.0000 0.0000 'International Tables Vol C Tables 4.2.6.8 and 6.1.1.4'
N N 0.0061 0.0033 'International Tables Vol C Tables 4.2.6.8 and 6.1.1.4'
O O 0.0106 0.0060 'International Tables Vol C Tables 4.2.6.8 and 6.1.1.4'
Mn Mn 0.3368 0.7283 'International Tables Vol C Tables 4.2.6.8 and 6.1.1.4'

loop_
_geom_angle_atom_site_label_1
_geom_angle_atom_site_label_2
_geom_angle_atom_site_label_3
_geom_angle
C1 Mn1 C2 92.3(2)
C1 Mn1 C3 91.29(19)
C2 Mn1 C3 93.31(18)
C1 Mn1 C8 158.88(18)
C2 Mn1 C8 103.58(17)
C3 Mn1 C8 101.44(17)
C1 Mn1 C7 129.16(18)
C2 Mn1 C7 88.99(17)
C3 Mn1 C7 139.40(17)
C8 Mn1 C7 39.30(14)
C1 Mn1 C4 125.2(2)
C2 Mn1 C4 142.26(17)
C3 Mn1 C4 90.51(18)
C8 Mn1 C4 39.15(13)
C7 Mn1 C4 64.92(14)
C1 Mn1 C5 94.2(2)
C2 Mn1 C5 149.99(17)
C3 Mn1 C5 115.76(17)
C8 Mn1 C5 65.10(14)
C7 Mn1 C5 64.40(14)
C4 Mn1 C5 38.27(15)
C1 Mn1 C6 95.97(18)
C2 Mn1 C6 111.85(17)
C3 Mn1 C6 153.42(18)
C8 Mn1 C6 65.38(14)
C7 Mn1 C6 38.53(14)
C4 Mn1 C6 64.48(16)
C5 Mn1 C6 38.32(16)
C5 C4 C8 108.4(3)
C5 C4 Mn1 71.2(2)
C8 C4 Mn1 69.8(2)
C18 O6 C19 116.2(3)
C14 O8 C21 117.9(3)
C23 O11 C24 116.4(3)
C12 N1 C13 125.6(3)
C21 O9 C22 112.3(4)
C18 C13 C14 120.2(3)
C18 C13 N1 118.1(3)
C14 C13 N1 121.7(3)
O4 C9 C8 121.2(3)
O4 C9 C10 122.2(3)
C8 C9 C10 116.6(3)
C11 C10 C9 112.9(3)
C16 C17 C18 117.8(3)
C16 C17 C23 117.1(3)
C18 C17 C23 125.1(3)
O5 C12 N1 123.5(3)
O5 C12 C11 121.9(3)
N1 C12 C11 114.6(3)
O10 C23 O11 122.0(4)
O10 C23 C17 123.9(4)
O11 C23 C17 114.1(3)
C4 C8 C7 106.6(3)
C4 C8 C9 125.0(3)
C7 C8 C9 128.4(3)
C4 C8 Mn1 71.1(2)
C7 C8 Mn1 70.7(2)
C9 C8 Mn1 123.6(2)
O8 C14 C15 124.2(3)
O8 C14 C13 116.6(3)
C15 C14 C13 119.2(3)
C6 C7 C8 108.5(3)
C6 C7 Mn1 71.4(2)
C8 C7 Mn1 70.01(19)
C16 C15 C14 120.0(3)
O6 C18 C13 117.1(3)
O6 C18 C17 122.4(3)
C13 C18 C17 120.5(3)
O9 C21 O8 107.0(3)
C5 C6 C7 107.8(3)
C5 C6 Mn1 70.8(2)
C7 C6 Mn1 70.0(2)
O3 C3 Mn1 177.8(4)
C4 C5 C6 108.7(3)
C4 C5 Mn1 70.5(2)
C6 C5 Mn1 70.9(2)
C15 C16 C17 122.2(3)
C10 C11 C12 113.8(3)
O2 C2 Mn1 176.1(4)
O7 C19 O6 113.3(4)
C19 O7 C20 112.7(4)
O1 C1 Mn1 178.7(5)

loop_
_geom_bond_atom_site_label_1
_geom_bond_atom_site_label_2
_geom_bond_distance
Mn1 C1 1.777(4)
Mn1 C2 1.797(5)
Mn1 C3 1.798(4)
Mn1 C8 2.122(4)
Mn1 C7 2.131(3)
Mn1 C4 2.139(4)
Mn1 C5 2.148(4)
Mn1 C6 2.149(4)
C4 C5 1.406(6)
C4 C8 1.428(5)
O6 C18 1.373(4)
O6 C19 1.418(5)
O5 C12 1.233(4)
O8 C14 1.350(5)
O8 C21 1.436(4)
O11 C23 1.338(5)
O11 C24 1.443(5)
O4 C9 1.208(4)
N1 C12 1.344(4)
N1 C13 1.419(4)
O9 C21 1.369(5)
O9 C22 1.427(7)
C13 C18 1.389(5)
C13 C14 1.403(5)
C9 C8 1.478(5)
C9 C10 1.508(5)
C10 C11 1.498(5)
C17 C16 1.388(5)
C17 C18 1.410(5)
C17 C23 1.478(5)
C12 C11 1.504(5)
C23 O10 1.213(5)
C8 C7 1.430(5)
C14 C15 1.392(5)
O3 C3 1.144(5)
C7 C6 1.412(5)
C15 C16 1.374(6)
C6 C5 1.410(6)
O2 C2 1.142(5)
O1 C1 1.159(5)
C19 O7 1.332(6)
O7 C20 1.454(7)
